data_2014128
loop_
_publ_author_name
'Steyl, Gideon'
'Roodt, Andreas'

_publ_section_title Carbonyl(5-nitrotropolonato-\k^2^<i>O</i>^1^,<i>O</i>^2^)(triphenylphosphine-\k<i>P</i>)rhodium(I)
_journal_issue 7
_journal_name_full 'Acta Crystallographica Section C'
_journal_page_first m324
_journal_page_last m326
_journal_paper_doi 10.1107/S0108270104011102
_journal_volume 60
_journal_year 2004
_chemical_formula_iupac '[Rh (C7 H4 N O4) (C18 H15 P) (C O)]'
_chemical_formula_moiety 'C26 H19 N O5 P Rh'
_chemical_formula_sum 'C26 H19 N O5 P Rh'
_chemical_formula_weight 559.30
_chemical_name_systematic
;
Carbonyl(5-nitrotropolonato-\k^2^O^1^,O^2^)(triphenylphosphine-\kP)rhodium(I)
;
_space_group_IT_number 2
_symmetry_cell_setting triclinic
_symmetry_space_group_name_Hall '-P 1'
_symmetry_space_group_name_H-M 'P -1'
_atom_sites_solution_hydrogens geom
_atom_sites_solution_primary direct
_atom_sites_solution_secondary difmap
_audit_creation_method SHELXL-97
_cell_angle_alpha 93.51(3)
_cell_angle_beta 105.33(3)
_cell_angle_gamma 100.75(3)
_cell_formula_units_Z 2
_cell_length_a 9.3078(19)
_cell_length_b 10.329(2)
_cell_length_c 12.898(3)
_cell_measurement_reflns_used 1631
_cell_measurement_temperature 293(2)
_cell_measurement_theta_max 21
_cell_measurement_theta_min 2
_cell_volume 1166.9(5)
_computing_cell_refinement 'SAINT-Plus (Bruker, 1999)'
_computing_data_collection 'SMART-NT (Bruker, 1998)'
_computing_data_reduction 'SAINT-Plus and XPREP (Bruker, 1999)'
_computing_molecular_graphics 'DIAMOND (Brandenburg & Berndt, 2001)'
_computing_publication_material SHELXL97
_computing_structure_refinement 'SHELXL97 (Sheldrick, 1997)'
_computing_structure_solution 'SHELXS97 (Sheldrick, 1997)'
_diffrn_ambient_temperature 293(2)
_diffrn_detector_area_resol_mean 8.5
_diffrn_measured_fraction_theta_full 0.972
_diffrn_measured_fraction_theta_max 0.972
_diffrn_measurement_device_type 'Brukr SMART CCD 1K area detector'
_diffrn_measurement_method '\w scans'
_diffrn_radiation_monochromator graphite
_diffrn_radiation_source 'fine-focus sealed tube'
_diffrn_radiation_type MoK\a
_diffrn_radiation_wavelength 0.71069
_diffrn_reflns_av_R_equivalents 0.0498
_diffrn_reflns_av_sigmaI/netI 0.0871
_diffrn_reflns_limit_h_max 11
_diffrn_reflns_limit_h_min -11
_diffrn_reflns_limit_k_max 8
_diffrn_reflns_limit_k_min -12
_diffrn_reflns_limit_l_max 15
_diffrn_reflns_limit_l_min -15
_diffrn_reflns_number 7136
_diffrn_reflns_theta_full 25.00
_diffrn_reflns_theta_max 25.00
_diffrn_reflns_theta_min 2.02
_diffrn_standards_decay_% 0
_diffrn_standards_interval_time 0
_diffrn_standards_number 0
_exptl_absorpt_coefficient_mu 0.839
_exptl_absorpt_correction_T_max 0.9593
_exptl_absorpt_correction_T_min 0.8706
_exptl_absorpt_correction_type multi-scan
_exptl_absorpt_process_details '(SADABS; Bruker, 1998)'
_exptl_crystal_colour brown
_exptl_crystal_density_diffrn 1.592
_exptl_crystal_density_meas 1.60
_exptl_crystal_density_method 'Flotation in aqueous KI'
_exptl_crystal_description plate
_exptl_crystal_F_000 564
_exptl_crystal_size_max 0.17
_exptl_crystal_size_mid 0.11
_exptl_crystal_size_min 0.05
_refine_diff_density_max 0.548
_refine_diff_density_min -0.587
_refine_ls_extinction_method none
_refine_ls_goodness_of_fit_ref 0.998
_refine_ls_hydrogen_treatment constr
_refine_ls_matrix_type full
_refine_ls_number_parameters 307
_refine_ls_number_reflns 3988
_refine_ls_number_restraints 0
_refine_ls_restrained_S_all 0.998
_refine_ls_R_factor_all 0.0950
_refine_ls_R_factor_gt 0.0485
_refine_ls_shift/su_max 0.002
_refine_ls_shift/su_mean 0.000
_refine_ls_structure_factor_coef Fsqd
_refine_ls_weighting_details 'calc w=1/[\s^2^(Fo^2^)+(0.0469P)^2^] where P=(Fo^2^+2Fc^2^)/3'
_refine_ls_weighting_scheme calc
_refine_ls_wR_factor_gt 0.0912
_refine_ls_wR_factor_ref 0.1069
_reflns_number_gt 2582
_reflns_number_total 3988
_reflns_threshold_expression 'I >2\s(I)'
_cod_data_source_file fa1061.cif
_cod_data_source_block I
_cod_depositor_comments
;
The following automatic conversions were performed:
'_symmetry_cell_setting' value 'Triclinic' changed to 'triclinic'
according to '/home/saulius/struct/CIF-dictionaries/cif_core.dic'
dictionary named 'cif_core.dic' version 2.4.1 from
2010-06-29.

'_geom_bond_publ_flag' value 'YES' changed to 'yes' according
to '/home/saulius/struct/CIF-dictionaries/cif_core.dic' dictionary named
'cif_core.dic' version 2.4.1 from 2010-06-29 (10 times).

Automatic conversion script
Id: cif_fix_enum 1527 2010-12-29 10:47:43Z saulius 

The following automatic conversions were performed:

'_symmetry_cell_setting' value 'Triclinic' changed to 'triclinic'
according to /home/saulius/struct/CIF-dictionaries/cif_core.dic
dictionary named 'cif_core.dic' version 2.4.1 from
2010-06-29.

'_geom_bond_publ_flag' value 'YES' changed to 'yes'
according to /home/saulius/struct/CIF-dictionaries/cif_core.dic
dictionary named 'cif_core.dic' version 2.4.1 from 2010-06-29 (10
times).

'_geom_angle_publ_flag' value 'YES' changed to 'yes'
according to /home/saulius/struct/CIF-dictionaries/cif_core.dic
dictionary named 'cif_core.dic' version 2.4.1 from 2010-06-29 (8
times).

'_geom_torsion_publ_flag' value 'YES' changed to 'yes'
according to /home/saulius/struct/CIF-dictionaries/cif_core.dic
dictionary named 'cif_core.dic' version 2.4.1 from 2010-06-29 (2
times).

Automatic conversion script
Id: cif_fix_values 1715 2011-07-08 13:25:40Z adriana 
;
_cod_database_code 2014128
_cod_database_fobs_code 2014128

loop_
_symmetry_equiv_pos_as_xyz
'x, y, z'
'-x, -y, -z'

loop_
_atom_site_label
_atom_site_fract_x
_atom_site_fract_y
_atom_site_fract_z
_atom_site_U_iso_or_equiv
_atom_site_adp_type
_atom_site_calc_flag
_atom_site_refinement_flags
_atom_site_occupancy
_atom_site_disorder_assembly
_atom_site_disorder_group
_atom_site_type_symbol
Rh 0.67529(5) 0.03586(4) 0.72435(4) 0.04218(18) Uani d . 1 . . Rh
P1 0.79140(15) 0.22016(13) 0.83881(11) 0.0360(3) Uani d . 1 . . P
O12 0.5576(5) -0.1251(4) 0.6111(3) 0.0623(11) Uani d . 1 . . O
O11 0.4530(4) 0.0629(4) 0.6871(3) 0.0540(10) Uani d . 1 . . O
C31 0.7541(6) 0.3714(5) 0.7798(4) 0.0397(13) Uani d . 1 . . C
O01 0.9579(5) -0.0657(4) 0.7787(5) 0.0920(16) Uani d . 1 . . O
C11 0.9984(6) 0.2449(5) 0.8844(4) 0.0373(13) Uani d . 1 . . C
C26 0.6957(6) 0.1187(5) 1.0091(4) 0.0494(15) Uani d . 1 . . C
H26 0.6895 0.0363 0.9730 0.059 Uiso calc R 1 . . H
C16 1.0790(6) 0.2496(6) 0.9905(5) 0.0531(16) Uani d . 1 . . C
H16 1.0286 0.2468 1.0440 0.064 Uiso calc R 1 . . H
C01 0.8490(7) -0.0204(6) 0.7566(5) 0.0601(17) Uani d . 1 . . C
C1 0.3522(7) -0.0335(5) 0.6287(4) 0.0474(14) Uani d . 1 . . C
C32 0.8688(6) 0.4798(5) 0.7821(4) 0.0489(15) Uani d . 1 . . C
H32 0.9695 0.4781 0.8168 0.059 Uiso calc R 1 . . H
C21 0.7379(5) 0.2333(5) 0.9647(4) 0.0399(13) Uani d . 1 . . C
C22 0.7433(6) 0.3544(6) 1.0182(4) 0.0482(15) Uani d . 1 . . C
H22 0.7701 0.4319 0.9882 0.058 Uiso calc R 1 . . H
C33 0.8349(7) 0.5906(5) 0.7334(5) 0.0556(16) Uani d . 1 . . C
H33 0.9123 0.6630 0.7355 0.067 Uiso calc R 1 . . H
C12 1.0781(6) 0.2508(5) 0.8069(5) 0.0536(16) Uani d . 1 . . C
H12 1.0249 0.2471 0.7344 0.064 Uiso calc R 1 . . H
C36 0.6041(6) 0.3766(6) 0.7272(4) 0.0501(15) Uani d . 1 . . C
H36 0.5259 0.3043 0.7237 0.060 Uiso calc R 1 . . H
C25 0.6627(7) 0.1272(7) 1.1080(5) 0.0660(19) Uani d . 1 . . C
H25 0.6363 0.0502 1.1386 0.079 Uiso calc R 1 . . H
C6 0.0698(8) -0.1302(7) 0.5591(5) 0.0720(19) Uani d . 1 . . C
H6 -0.0223 -0.1091 0.5614 0.086 Uiso calc R 1 . . H
C5 0.0570(9) -0.2485(7) 0.5033(5) 0.067(2) Uani d . 1 . . C
O52 -0.1209(7) -0.4346(6) 0.4023(5) 0.121(2) Uani d . 1 . . O
C3 0.3247(8) -0.2565(6) 0.5166(4) 0.0625(18) Uani d . 1 . . C
H3 0.3813 -0.3099 0.4914 0.075 Uiso calc R 1 . . H
O51 -0.2082(8) -0.2774(8) 0.4646(6) 0.135(3) Uani d . 1 . . O
N5 -0.1016(9) -0.3272(8) 0.4540(5) 0.092(2) Uani d . 1 . . N
C7 0.1975(7) -0.0355(6) 0.6134(5) 0.0641(17) Uani d . 1 . . C
H7 0.1771 0.0398 0.6452 0.077 Uiso calc R 1 . . H
C15 1.2361(7) 0.2586(7) 1.0190(5) 0.072(2) Uani d . 1 . . C
H15 1.2901 0.2605 1.0911 0.087 Uiso calc R 1 . . H
C13 1.2325(7) 0.2619(6) 0.8346(6) 0.0618(17) Uani d . 1 . . C
H13 1.2837 0.2677 0.7816 0.074 Uiso calc R 1 . . H
C24 0.6688(8) 0.2468(7) 1.1601(5) 0.0661(18) Uani d . 1 . . C
H24 0.6454 0.2512 1.2258 0.079 Uiso calc R 1 . . H
C4 0.1689(9) -0.3047(7) 0.4814(5) 0.070(2) Uani d . 1 . . C
H4 0.1364 -0.3853 0.4373 0.085 Uiso calc R 1 . . H
C2 0.4129(8) -0.1408(5) 0.5840(4) 0.0503(15) Uani d . 1 . . C
C14 1.3106(7) 0.2645(7) 0.9400(6) 0.072(2) Uani d . 1 . . C
H14 1.4154 0.2703 0.9588 0.087 Uiso calc R 1 . . H
C23 0.7090(7) 0.3615(6) 1.1170(5) 0.0591(17) Uani d . 1 . . C
H23 0.7133 0.4434 1.1534 0.071 Uiso calc R 1 . . H
C34 0.6858(8) 0.5925(6) 0.6819(5) 0.0605(17) Uani d . 1 . . C
H34 0.6630 0.6658 0.6477 0.073 Uiso calc R 1 . . H
C35 0.5703(7) 0.4875(6) 0.6805(5) 0.0595(17) Uani d . 1 . . C
H35 0.4696 0.4913 0.6480 0.071 Uiso calc R 1 . . H

loop_
_atom_site_aniso_label
_atom_site_aniso_U_11
_atom_site_aniso_U_22
_atom_site_aniso_U_33
_atom_site_aniso_U_12
_atom_site_aniso_U_13
_atom_site_aniso_U_23
Rh 0.0440(3) 0.0401(3) 0.0419(3) 0.0078(2) 0.0126(2) 0.00090(19)
P1 0.0310(8) 0.0376(8) 0.0399(8) 0.0056(6) 0.0117(7) 0.0051(6)
O12 0.059(3) 0.055(3) 0.064(3) 0.015(2) 0.006(2) -0.016(2)
O11 0.045(2) 0.046(2) 0.063(3) 0.010(2) 0.004(2) -0.007(2)
C31 0.042(3) 0.041(3) 0.038(3) 0.008(3) 0.015(3) 0.000(3)
O01 0.063(3) 0.063(3) 0.153(5) 0.027(3) 0.028(3) 0.005(3)
C11 0.032(3) 0.038(3) 0.040(3) 0.004(2) 0.010(3) 0.001(3)
C26 0.057(4) 0.038(3) 0.053(4) 0.003(3) 0.019(3) 0.011(3)
C16 0.039(4) 0.074(4) 0.050(4) 0.017(3) 0.017(3) 0.004(3)
C01 0.057(4) 0.042(4) 0.083(5) 0.012(3) 0.021(4) -0.003(3)
C1 0.045(4) 0.041(4) 0.046(3) 0.004(3) -0.001(3) 0.007(3)
C32 0.044(4) 0.047(4) 0.054(4) 0.007(3) 0.014(3) 0.005(3)
C21 0.026(3) 0.048(4) 0.043(3) 0.000(2) 0.010(3) 0.005(3)
C22 0.048(4) 0.044(4) 0.053(4) -0.001(3) 0.025(3) 0.004(3)
C33 0.063(4) 0.037(4) 0.065(4) 0.002(3) 0.018(4) 0.008(3)
C12 0.037(3) 0.064(4) 0.060(4) 0.006(3) 0.016(3) 0.014(3)
C36 0.038(3) 0.054(4) 0.057(4) 0.008(3) 0.014(3) 0.006(3)
C25 0.084(5) 0.064(5) 0.060(4) 0.013(4) 0.034(4) 0.026(4)
C6 0.056(5) 0.080(5) 0.065(5) 0.004(4) 0.000(4) 0.002(4)
C5 0.073(5) 0.070(5) 0.033(4) -0.022(4) -0.005(4) 0.013(4)
O52 0.120(5) 0.090(4) 0.099(4) -0.046(4) -0.011(4) -0.005(4)
C3 0.086(5) 0.050(4) 0.041(4) 0.008(4) 0.007(4) -0.013(3)
O51 0.076(5) 0.164(7) 0.125(6) -0.044(5) 0.010(4) -0.006(5)
N5 0.090(6) 0.095(6) 0.051(4) -0.045(5) -0.007(4) 0.016(4)
C7 0.048(4) 0.061(4) 0.069(4) 0.007(3) -0.002(4) -0.010(3)
C15 0.049(4) 0.103(6) 0.059(4) 0.023(4) 0.002(4) 0.004(4)
C13 0.040(4) 0.070(4) 0.078(5) 0.005(3) 0.025(4) 0.002(4)
C24 0.087(5) 0.073(5) 0.047(4) 0.020(4) 0.031(4) 0.010(4)
C4 0.094(6) 0.053(4) 0.035(4) -0.020(4) -0.004(4) -0.008(3)
C2 0.072(5) 0.038(3) 0.033(3) 0.006(3) 0.006(3) -0.001(3)
C14 0.031(4) 0.087(5) 0.097(6) 0.017(3) 0.013(4) 0.000(4)
C23 0.065(4) 0.057(4) 0.055(4) 0.006(3) 0.023(3) -0.008(3)
C34 0.072(5) 0.045(4) 0.066(4) 0.020(4) 0.016(4) 0.015(3)
C35 0.047(4) 0.059(4) 0.073(4) 0.019(3) 0.010(3) 0.012(4)

loop_
_atom_type_symbol
_atom_type_description
_atom_type_scat_dispersion_real
_atom_type_scat_dispersion_imag
_atom_type_scat_source
C C 0.0033 0.0016 'International Tables Vol C Tables 4.2.6.8 and 6.1.1.4'
H H 0.0000 0.0000 'International Tables Vol C Tables 4.2.6.8 and 6.1.1.4'
N N 0.0061 0.0033 'International Tables Vol C Tables 4.2.6.8 and 6.1.1.4'
O O 0.0106 0.0060 'International Tables Vol C Tables 4.2.6.8 and 6.1.1.4'
P P 0.1023 0.0942 'International Tables Vol C Tables 4.2.6.8 and 6.1.1.4'
Rh Rh -1.1178 0.9187 'International Tables Vol C Tables 4.2.6.8 and 6.1.1.4'

loop_
_geom_angle_atom_site_label_1
_geom_angle_atom_site_label_2
_geom_angle_atom_site_label_3
_geom_angle
_geom_angle_publ_flag
C01 Rh O12 94.6(2) yes
C01 Rh O11 168.7(2) yes
O12 Rh O11 77.09(16) yes
C01 Rh P1 89.3(2) yes
O12 Rh P1 175.38(13) yes
O11 Rh P1 99.41(12) yes
C11 P1 C21 103.5(2) ?
C11 P1 C31 105.0(2) ?
C21 P1 C31 103.8(2) ?
C11 P1 Rh 114.45(17) ?
C21 P1 Rh 116.08(17) ?
C31 P1 Rh 112.74(18) ?
C2 O12 Rh 115.5(4) ?
C1 O11 Rh 115.6(4) ?
C32 C31 C36 118.4(5) ?
C32 C31 P1 123.0(4) ?
C36 C31 P1 118.5(4) ?
C16 C11 C12 118.1(5) ?
C16 C11 P1 123.4(4) ?
C12 C11 P1 118.4(4) ?
C21 C26 C25 119.8(6) ?
C21 C26 H26 120.1 ?
C25 C26 H26 120.1 ?
C11 C16 C15 120.5(5) ?
C11 C16 H16 119.7 ?
C15 C16 H16 119.7 ?
O01 C01 Rh 175.4(5) yes
O11 C1 C7 120.4(6) ?
O11 C1 C2 115.0(5) ?
C7 C1 C2 124.5(6) ?
C33 C32 C31 120.8(5) ?
C33 C32 H32 119.6 ?
C31 C32 H32 119.6 ?
C22 C21 C26 119.3(5) ?
C22 C21 P1 121.7(4) ?
C26 C21 P1 119.0(4) ?
C21 C22 C23 120.3(5) ?
C21 C22 H22 119.8 ?
C23 C22 H22 119.8 ?
C34 C33 C32 119.4(5) ?
C34 C33 H33 120.3 ?
C32 C33 H33 120.3 ?
C13 C12 C11 121.7(6) ?
C13 C12 H12 119.2 ?
C11 C12 H12 119.2 ?
C35 C36 C31 120.7(5) ?
C35 C36 H36 119.6 ?
C31 C36 H36 119.6 ?
C24 C25 C26 120.4(5) ?
C24 C25 H25 119.8 ?
C26 C25 H25 119.8 ?
C5 C6 C7 130.4(7) ?
C5 C6 H6 114.8 ?
C7 C6 H6 114.8 ?
C6 C5 C4 128.9(7) ?
C6 C5 N5 116.1(8) ?
C4 C5 N5 114.9(8) ?
C4 C3 C2 131.5(7) ?
C4 C3 H3 114.3 ?
C2 C3 H3 114.3 ?
O52 N5 O51 122.7(8) yes
O52 N5 C5 119.3(9) ?
O51 N5 C5 117.9(9) ?
C6 C7 C1 130.9(7) ?
C6 C7 H7 114.6 ?
C1 C7 H7 114.6 ?
C14 C15 C16 119.6(6) ?
C14 C15 H15 120.2 ?
C16 C15 H15 120.2 ?
C14 C13 C12 119.6(6) ?
C14 C13 H13 120.2 ?
C12 C13 H13 120.2 ?
C25 C24 C23 120.8(6) ?
C25 C24 H24 119.6 ?
C23 C24 H24 119.6 ?
C5 C4 C3 127.9(6) ?
C5 C4 H4 116.0 ?
C3 C4 H4 116.0 ?
O12 C2 C3 118.6(6) ?
O12 C2 C1 115.8(5) ?
C3 C2 C1 125.6(6) ?
C13 C14 C15 120.5(6) ?
C13 C14 H14 119.7 ?
C15 C14 H14 119.7 ?
C24 C23 C22 119.4(6) ?
C24 C23 H23 120.3 ?
C22 C23 H23 120.3 ?
C33 C34 C35 120.8(6) ?
C33 C34 H34 119.6 ?
C35 C34 H34 119.6 ?
C36 C35 C34 119.8(6) ?
C36 C35 H35 120.1 ?
C34 C35 H35 120.1 ?

loop_
_geom_bond_atom_site_label_1
_geom_bond_atom_site_label_2
_geom_bond_site_symmetry_2
_geom_bond_distance
_geom_bond_publ_flag
Rh C01 . 1.775(7) yes
Rh O12 . 2.068(4) yes
Rh O11 . 2.072(4) yes
Rh P1 . 2.2397(17) yes
P1 C11 . 1.823(5) ?
P1 C21 . 1.824(5) ?
P1 C31 . 1.830(5) ?
O12 C2 . 1.274(7) yes
O11 C1 . 1.275(6) yes
C31 C32 . 1.388(7) ?
C31 C36 . 1.395(7) ?
O01 C01 . 1.170(6) yes
C11 C16 . 1.369(7) ?
C11 C12 . 1.391(7) ?
C26 C21 . 1.383(7) ?
C26 C25 . 1.390(8) ?
C26 H26 . 0.9300 ?
C16 C15 . 1.393(7) ?
C16 H16 . 0.9300 ?
C1 C7 . 1.397(8) ?
C1 C2 . 1.486(8) ?
C32 C33 . 1.386(7) ?
C32 H32 . 0.9300 ?
C21 C22 . 1.377(7) ?
C22 C23 . 1.396(7) ?
C22 H22 . 0.9300 ?
C33 C34 . 1.375(8) ?
C33 H33 . 0.9300 ?
C12 C13 . 1.367(7) ?
C12 H12 . 0.9300 ?
C36 C35 . 1.376(7) ?
C36 H36 . 0.9300 ?
C25 C24 . 1.354(8) ?
C25 H25 . 0.9300 ?
C6 C5 . 1.349(9) ?
C6 C7 . 1.379(8) ?
C6 H6 . 0.9300 ?
C5 C4 . 1.365(9) ?
C5 N5 . 1.496(9) yes
O52 N5 . 1.217(9) yes
C3 C4 . 1.382(9) ?
C3 C2 . 1.410(7) ?
C3 H3 . 0.9300 ?
O51 N5 . 1.234(9) yes
C7 H7 . 0.9300 ?
C15 C14 . 1.375(8) ?
C15 H15 . 0.9300 ?
C13 C14 . 1.357(8) ?
C13 H13 . 0.9300 ?
C24 C23 . 1.370(8) ?
C24 H24 . 0.9300 ?
C4 H4 . 0.9300 ?
C14 H14 . 0.9300 ?
C23 H23 . 0.9300 ?
C34 C35 . 1.372(8) ?
C34 H34 . 0.9300 ?
C35 H35 . 0.9300 ?

loop_
_geom_hbond_atom_site_label_D
_geom_hbond_atom_site_label_H
_geom_hbond_atom_site_label_A
_geom_hbond_site_symmetry_A
_geom_hbond_distance_DH
_geom_hbond_distance_HA
_geom_hbond_distance_DA
_geom_hbond_angle_DHA
C36 H36 O11 . 0.93 2.44 3.234(7) 143
C6 H6 O51 . 0.93 2.25 2.671(9) 107
C4 H4 O52 . 0.93 2.27 2.673(9) 106
C33 H33 O01 1_565 0.93 2.75 3.483(7) 136
C34 H34 O12 1_565 0.93 2.55 3.438(7) 159
C34 H34 O51 1_665 0.93 2.96 3.473(9) 116
C6 H6 O01 1_455 0.93 2.87 3.337(9) 112

loop_
_geom_torsion_atom_site_label_1
_geom_torsion_atom_site_label_2
_geom_torsion_atom_site_label_3
_geom_torsion_atom_site_label_4
_geom_torsion
_geom_torsion_publ_flag
C01 Rh P1 C11 12.3(3) ?
O11 Rh P1 C11 -175.0(2) ?
C01 Rh P1 C21 -108.2(3) ?
O11 Rh P1 C21 64.5(2) ?
C01 Rh P1 C31 132.2(3) ?
O11 Rh P1 C31 -55.0(2) ?
C01 Rh O12 C2 164.2(4) ?
O11 Rh O12 C2 -8.1(4) ?
C01 Rh O11 C1 -34.3(13) ?
O12 Rh O11 C1 9.0(3) ?
P1 Rh O11 C1 -174.1(3) ?
C11 P1 C31 C32 -4.6(5) ?
C21 P1 C31 C32 103.7(5) ?
Rh P1 C31 C32 -129.8(4) ?
C11 P1 C31 C36 173.5(4) ?
C21 P1 C31 C36 -78.2(5) ?
Rh P1 C31 C36 48.2(5) ?
C21 P1 C11 C16 9.1(5) ?
C31 P1 C11 C16 117.6(5) ?
Rh P1 C11 C16 -118.2(4) ?
C21 P1 C11 C12 -175.2(4) ?
C31 P1 C11 C12 -66.7(5) ?
Rh P1 C11 C12 57.5(4) ?
C12 C11 C16 C15 -0.7(8) ?
P1 C11 C16 C15 175.0(5) ?
Rh O11 C1 C7 169.5(4) ?
Rh O11 C1 C2 -8.5(6) ?
C36 C31 C32 C33 0.0(8) ?
P1 C31 C32 C33 178.1(4) ?
C25 C26 C21 C22 -1.4(8) ?
C25 C26 C21 P1 176.5(4) ?
C11 P1 C21 C22 82.7(5) ?
C31 P1 C21 C22 -26.7(5) ?
Rh P1 C21 C22 -151.0(4) ?
C11 P1 C21 C26 -95.1(4) ?
C31 P1 C21 C26 155.4(4) ?
Rh P1 C21 C26 31.1(5) ?
C26 C21 C22 C23 1.0(8) ?
P1 C21 C22 C23 -176.8(4) ?
C31 C32 C33 C34 -0.2(9) ?
C16 C11 C12 C13 -0.5(8) ?
P1 C11 C12 C13 -176.4(5) ?
C32 C31 C36 C35 -1.1(8) ?
P1 C31 C36 C35 -179.3(4) ?
C21 C26 C25 C24 1.3(10) ?
C7 C6 C5 C4 -3.2(12) ?
C7 C6 C5 N5 180.0(6) ?
C6 C5 N5 O52 179.7(6) ?
C4 C5 N5 O52 2.4(9) yes
C6 C5 N5 O51 2.2(9) ?
C4 C5 N5 O51 -175.1(7) ?
C5 C6 C7 C1 -1.1(12) ?
O11 C1 C7 C6 -176.5(6) ?
C2 C1 C7 C6 1.3(10) ?
C11 C16 C15 C14 0.9(10) ?
C11 C12 C13 C14 1.4(9) ?
C26 C25 C24 C23 -0.7(10) ?
C6 C5 C4 C3 4.0(11) ?
N5 C5 C4 C3 -179.1(6) ?
C2 C3 C4 C5 0.9(11) ?
Rh O12 C2 C3 -172.9(4) ?
Rh O12 C2 C1 6.3(6) ?
C4 C3 C2 O12 174.4(6) ?
C4 C3 C2 C1 -4.8(10) ?
O11 C1 C2 O12 1.5(7) yes
C7 C1 C2 O12 -176.4(5) ?
O11 C1 C2 C3 -179.3(5) ?
C7 C1 C2 C3 2.7(9) ?
C12 C13 C14 C15 -1.3(10) ?
C16 C15 C14 C13 0.1(10) ?
C25 C24 C23 C22 0.3(10) ?
C21 C22 C23 C24 -0.4(9) ?
C32 C33 C34 C35 1.5(9) ?
C31 C36 C35 C34 2.4(9) ?
C33 C34 C35 C36 -2.6(10) ?
